data_1541054
loop_
_publ_author_name
'Torardi, C.C.'
'Subramanian, M.A.'
'Gopalakrishnan, J.'
'Sleight, A.W.'

_publ_section_title
;
 Alkali-metal substituted La2 Cu O4: Structures of La2-x Mx Cu O4 (M= Na,
 K: x ca. 0.2)
;
_journal_name_full 'Physica C (Amsterdam)'
_journal_page_first 465
_journal_page_last 470
_journal_volume 158
_journal_year 1989
_chemical_formula_sum 'Cu K0.2 La1.8 O4'
_chemical_name_systematic 'La1.8 K.2 Cu O4'
_space_group_IT_number 64
_symmetry_space_group_name_Hall '-A 2ab 2ab'
_symmetry_space_group_name_H-M 'A e m a'
_cell_angle_alpha 90
_cell_angle_beta 90
_cell_angle_gamma 90
_cell_formula_units_Z 4
_cell_length_a 5.3596
_cell_length_b 5.3431
_cell_length_c 13.1933
_cell_volume 377.815
_citation_journal_id_ASTM PHYCE6
_cod_data_source_file Torardi_PHYCE6_1989_1089.cif
_cod_data_source_block Cu1K0.2La1.8O4
_cod_original_cell_volume 377.8149
_cod_original_sg_symbol_Hall '-C 2ac 2 (z,x,y)'
_cod_original_sg_symbol_H-M 'A b m a'
_cod_original_formula_sum 'Cu1 K0.2 La1.8 O4'
_cod_database_code 1541054

loop_
_symmetry_equiv_pos_as_xyz
x,y,z
x+1/2,-y+1/2,-z
-x,y,-z
-x+1/2,-y+1/2,z
-x,-y,-z
-x-1/2,y-1/2,z
x,-y,z
x-1/2,y-1/2,-z
x,y+1/2,z+1/2
x+1/2,-y+1,-z+1/2
-x,y+1/2,-z+1/2
-x+1/2,-y+1,z+1/2
-x,-y+1/2,-z+1/2
-x-1/2,y,z+1/2
x,-y+1/2,z+1/2
x-1/2,y,-z+1/2

loop_
_atom_site_label
_atom_site_type_symbol
_atom_site_fract_x
_atom_site_fract_y
_atom_site_fract_z
_atom_site_occupancy
_atom_site_U_iso_or_equiv
Cu1 Cu+2 0 0 0 1 0.0
La1 La+3 0.0011 0 0.361 0.9 0.0
O2 O-2 0.992 0 0.1831 1 0.0
K1 K+1 0.0011 0 0.361 0.1 0.0
O1 O-2 0.25 0.25 0.0056 1 0.0
